data_1560189
loop_
_publ_author_name
'Ma, Liang'
'Kou, Luyao'
'Jin, Feng'
'Cheng, Xionglve'
'Tao, Suyan'
'Jiang, Gangzhong'
'Bao, Xiaoguang'
'Wan, Xiaobing'

_publ_section_title
;
 Acyclic nitronate olefin cycloaddition (ANOC): regio- and stereospecific
 synthesis of isoxazolines.
;
_journal_issue 2
_journal_name_full 'Chemical science'
_journal_page_first 774
_journal_page_last 779
_journal_paper_doi 10.1039/d0sc05607c
_journal_volume 12
_journal_year 2020
_chemical_formula_moiety 'C9 H11 N O3'
_chemical_formula_sum 'C9 H11 N O3'
_chemical_formula_weight 181.19
_space_group_crystal_system monoclinic
_space_group_IT_number 14
_space_group_name_Hall '-P 2ybc'
_space_group_name_H-M_alt 'P 1 21/c 1'
_atom_sites_solution_hydrogens mixed
_atom_sites_solution_primary dual
_audit_creation_date 2020-06-20
_audit_creation_method
;
Olex2 1.3
(compiled 2020.02.04 svn.rd84adfe8 for OlexSys, GUI svn.r6032)
;
_audit_update_record
;
2020-06-22 deposited with the CCDC.	2020-11-16 downloaded from the CCDC.
;
_cell_angle_alpha 90
_cell_angle_beta 114.294(3)
_cell_angle_gamma 90
_cell_formula_units_Z 4
_cell_length_a 6.0794(6)
_cell_length_b 23.851(2)
_cell_length_c 6.5545(6)
_cell_measurement_reflns_used 6389
_cell_measurement_temperature 119.98
_cell_measurement_theta_max 27.42
_cell_measurement_theta_min 3.68
_cell_volume 866.24(14)
_computing_cell_refinement 'SAINT v8.37A (Bruker, 2015)'
_computing_data_reduction 'SAINT v8.37A (Bruker, 2015)'
_computing_molecular_graphics 'Olex2 1.3 (Dolomanov et al., 2009)'
_computing_publication_material 'Olex2 1.3 (Dolomanov et al., 2009)'
_computing_structure_refinement 'SHELXL 2018/3 (Sheldrick, 2015)'
_computing_structure_solution 'SHELXT 2018/2 (Sheldrick, 2018)'
_diffrn_ambient_temperature 119.98
_diffrn_measured_fraction_theta_full 0.992
_diffrn_measured_fraction_theta_max 0.992
_diffrn_measurement_device_type 'Bruker APEX-II CCD'
_diffrn_measurement_method '\f and \w scans'
_diffrn_radiation_type MoK\a
_diffrn_radiation_wavelength 0.71073
_diffrn_reflns_av_R_equivalents 0.0642
_diffrn_reflns_av_unetI/netI 0.0388
_diffrn_reflns_Laue_measured_fraction_full 0.992
_diffrn_reflns_Laue_measured_fraction_max 0.992
_diffrn_reflns_limit_h_max 7
_diffrn_reflns_limit_h_min -7
_diffrn_reflns_limit_k_max 28
_diffrn_reflns_limit_k_min -28
_diffrn_reflns_limit_l_max 7
_diffrn_reflns_limit_l_min -7
_diffrn_reflns_number 9883
_diffrn_reflns_point_group_measured_fraction_full 0.992
_diffrn_reflns_point_group_measured_fraction_max 0.992
_diffrn_reflns_theta_full 24.996
_diffrn_reflns_theta_max 24.996
_diffrn_reflns_theta_min 3.677
_diffrn_source_current 1.0
_diffrn_source_power 0.05
_diffrn_source_voltage 50.0
_diffrn_standards_number 0
_exptl_absorpt_coefficient_mu 0.105
_exptl_absorpt_correction_T_max 0.7456
_exptl_absorpt_correction_T_min 0.5095
_exptl_absorpt_correction_type multi-scan
_exptl_absorpt_process_details
;
SADABS-2016/2 (Bruker,2016/2) was used for absorption correction.
wR2(int) was 0.1417 before and 0.0916 after correction.
The Ratio of minimum to maximum transmission is 0.6833.
The \l/2 correction factor is Not present.
;
_exptl_crystal_colour 'clear light colourless'
_exptl_crystal_colour_lustre clear
_exptl_crystal_colour_modifier light
_exptl_crystal_colour_primary colourless
_exptl_crystal_density_diffrn 1.389
_exptl_crystal_description block
_exptl_crystal_F_000 384
_exptl_crystal_size_max 0.5
_exptl_crystal_size_mid 0.2
_exptl_crystal_size_min 0.2
_refine_diff_density_max 0.717
_refine_diff_density_min -0.245
_refine_diff_density_rms 0.048
_refine_ls_extinction_method none
_refine_ls_goodness_of_fit_ref 1.062
_refine_ls_hydrogen_treatment mixed
_refine_ls_matrix_type full
_refine_ls_number_parameters 135
_refine_ls_number_reflns 1516
_refine_ls_number_restraints 0
_refine_ls_restrained_S_all 1.062
_refine_ls_R_factor_all 0.0515
_refine_ls_R_factor_gt 0.0473
_refine_ls_shift/su_max 0.000
_refine_ls_shift/su_mean 0.000
_refine_ls_structure_factor_coef Fsqd
_refine_ls_weighting_details 'w=1/[\s^2^(Fo^2^)+(0.0426P)^2^+0.7842P] where P=(Fo^2^+2Fc^2^)/3'
_refine_ls_weighting_scheme calc
_refine_ls_wR_factor_gt 0.1141
_refine_ls_wR_factor_ref 0.1184
_reflns_Friedel_coverage 0.000
_reflns_number_gt 1377
_reflns_number_total 1516
_reflns_threshold_expression 'I > 2\s(I)'
_cod_data_source_file d0sc05607c2.cif
_cod_data_source_block mo_b200620a_0m
_cod_depositor_comments 'Adding full bibliography for 1560189--1560192.cif.'
_cod_original_cell_volume 866.26(15)
_cod_database_code 1560189
_shelx_shelxl_version_number 2018/3
_shelx_space_group_comment
;
The symmetry employed for this shelxl refinement is uniquely defined
by the following loop, which should always be used as a source of
symmetry information in preference to the above space-group names.
They are only intended as comments.
;
_shelx_estimated_absorpt_t_max 0.979
_shelx_estimated_absorpt_t_min 0.949
_olex2_refinement_description
;
1. Fixed Uiso
 At 1.2 times of:
  All C(H) groups, All C(H,H) groups
 At 1.5 times of:
  All C(H,H,H) groups
2.a Ternary CH refined with riding coordinates:
 C3(H3), C4(H4)
2.b Secondary CH2 refined with riding coordinates:
 C6(H6A,H6B)
2.c Idealised Me refined as rotating group:
 C9(H9A,H9B,H9C)
;
_olex2_submission_special_instructions 'No special instructions were received'

loop_
_space_group_symop_operation_xyz
'x, y, z'
'-x, y+1/2, -z+1/2'
'-x, -y, -z'
'x, -y-1/2, z-1/2'

loop_
_atom_site_label
_atom_site_type_symbol
_atom_site_fract_x
_atom_site_fract_y
_atom_site_fract_z
_atom_site_U_iso_or_equiv
_atom_site_adp_type
_atom_site_occupancy
_atom_site_site_symmetry_order
_atom_site_calc_flag
_atom_site_refinement_flags_posn
_atom_site_refinement_flags_adp
_atom_site_refinement_flags_occupancy
_atom_site_disorder_assembly
_atom_site_disorder_group
O2 O 0.2380(2) 0.27125(6) 0.2515(2) 0.0275(4) Uani 1 1 d . . . . .
O1 O 0.6153(2) 0.25196(6) 0.2917(2) 0.0307(4) Uani 1 1 d . . . . .
O3 O 0.5878(2) 0.42224(5) 0.5488(2) 0.0276(4) Uani 1 1 d . . . . .
N1 N 0.6730(3) 0.37400(7) 0.4794(3) 0.0252(4) Uani 1 1 d . . . . .
C2 C 0.5149(3) 0.33597(8) 0.4476(3) 0.0206(4) Uani 1 1 d . . . . .
C3 C 0.2982(3) 0.35171(8) 0.4826(3) 0.0205(4) Uani 1 1 d . . . . .
H3 H 0.310151 0.337663 0.630543 0.025 Uiso 1 1 calc R U . . .
C1 C 0.4761(3) 0.28208(8) 0.3272(3) 0.0239(4) Uani 1 1 d . . . . .
C4 C 0.1033(3) 0.31930(8) 0.2899(3) 0.0248(4) Uani 1 1 d . . . . .
H4 H -0.023526 0.305328 0.337360 0.030 Uiso 1 1 calc R U . . .
C8 C 0.3218(3) 0.41540(8) 0.4856(3) 0.0233(4) Uani 1 1 d . . . . .
C9 C 0.2714(4) 0.44432(9) 0.6665(3) 0.0302(5) Uani 1 1 d . . . . .
H9A H 0.365629 0.426417 0.810973 0.045 Uiso 1 1 calc R U . . .
H9B H 0.099093 0.441396 0.632639 0.045 Uiso 1 1 calc R U . . .
H9C H 0.316827 0.483926 0.673535 0.045 Uiso 1 1 calc R U . . .
C7 C 0.1903(4) 0.44191(9) 0.2545(3) 0.0317(5) Uani 1 1 d . . . . .
C5 C -0.0120(4) 0.35300(10) 0.0749(4) 0.0353(5) Uani 1 1 d . . . . .
C6 C -0.0470(4) 0.41414(9) 0.1218(4) 0.0375(5) Uani 1 1 d . . . . .
H6A H -0.130602 0.434278 -0.021659 0.045 Uiso 1 1 calc R U . . .
H6B H -0.149773 0.416200 0.205879 0.045 Uiso 1 1 calc R U . . .
H7A H 0.177(4) 0.4817(11) 0.274(4) 0.033(6) Uiso 1 1 d . . . . .
H5A H -0.152(5) 0.3350(11) -0.024(4) 0.047(7) Uiso 1 1 d . . . . .
H7B H 0.298(5) 0.4355(11) 0.166(4) 0.047(7) Uiso 1 1 d . . . . .
H5B H 0.101(6) 0.3563(13) 0.005(5) 0.065(9) Uiso 1 1 d . . . . .

loop_
_atom_site_aniso_label
_atom_site_aniso_U_11
_atom_site_aniso_U_22
_atom_site_aniso_U_33
_atom_site_aniso_U_23
_atom_site_aniso_U_13
_atom_site_aniso_U_12
O2 0.0238(7) 0.0228(7) 0.0363(8) -0.0078(6) 0.0128(6) -0.0042(5)
O1 0.0294(8) 0.0279(8) 0.0378(8) -0.0069(6) 0.0169(7) 0.0006(6)
O3 0.0270(7) 0.0225(7) 0.0321(8) -0.0084(6) 0.0110(6) -0.0058(5)
N1 0.0248(9) 0.0246(8) 0.0243(8) -0.0054(6) 0.0081(7) -0.0038(7)
C2 0.0183(9) 0.0229(9) 0.0172(9) 0.0013(7) 0.0041(7) 0.0002(7)
C3 0.0201(9) 0.0209(10) 0.0188(9) 0.0013(7) 0.0064(7) 0.0009(7)
C1 0.0223(10) 0.0244(10) 0.0250(10) 0.0004(8) 0.0098(8) -0.0015(8)
C4 0.0204(9) 0.0211(9) 0.0315(10) -0.0059(8) 0.0094(8) -0.0018(7)
C8 0.0218(9) 0.0217(10) 0.0233(10) -0.0022(7) 0.0063(8) -0.0016(7)
C9 0.0309(11) 0.0286(11) 0.0300(11) -0.0070(8) 0.0113(9) -0.0002(8)
C7 0.0391(12) 0.0225(11) 0.0272(11) 0.0026(8) 0.0072(9) 0.0007(9)
C5 0.0317(12) 0.0349(12) 0.0253(11) -0.0055(9) -0.0026(9) -0.0047(9)
C6 0.0359(12) 0.0363(12) 0.0301(11) 0.0065(9) 0.0033(9) 0.0010(9)

loop_
_atom_type_symbol
_atom_type_description
_atom_type_scat_dispersion_real
_atom_type_scat_dispersion_imag
_atom_type_scat_source
C C 0.0033 0.0016 'International Tables Vol C Tables 4.2.6.8 and 6.1.1.4'
H H 0.0000 0.0000 'International Tables Vol C Tables 4.2.6.8 and 6.1.1.4'
N N 0.0061 0.0033 'International Tables Vol C Tables 4.2.6.8 and 6.1.1.4'
O O 0.0106 0.0060 'International Tables Vol C Tables 4.2.6.8 and 6.1.1.4'

loop_
_geom_angle_atom_site_label_1
_geom_angle_atom_site_label_2
_geom_angle_atom_site_label_3
_geom_angle
_geom_angle_site_symmetry_1
_geom_angle_site_symmetry_3
_geom_angle_publ_flag
C1 O2 C4 111.84(14) . . ?
N1 O3 C8 108.54(13) . . ?
C2 N1 O3 106.31(15) . . ?
N1 C2 C3 117.05(17) . . ?
N1 C2 C1 130.63(17) . . ?
C1 C2 C3 110.37(15) . . ?
C2 C3 H3 110.6 . . ?
C2 C3 C4 100.36(14) . . ?
C2 C3 C8 99.80(15) . . ?
C4 C3 H3 110.6 . . ?
C8 C3 H3 110.6 . . ?
C8 C3 C4 123.23(15) . . ?
O2 C1 C2 105.96(15) . . ?
O1 C1 O2 123.26(17) . . ?
O1 C1 C2 130.76(17) . . ?
O2 C4 C3 103.56(14) . . ?
O2 C4 H4 110.1 . . ?
O2 C4 C5 109.03(16) . . ?
C3 C4 H4 110.1 . . ?
C5 C4 C3 113.65(16) . . ?
C5 C4 H4 110.1 . . ?
O3 C8 C3 101.33(14) . . ?
O3 C8 C9 106.08(15) . . ?
O3 C8 C7 107.02(15) . . ?
C3 C8 C7 113.01(15) . . ?
C9 C8 C3 114.67(16) . . ?
C9 C8 C7 113.41(17) . . ?
C8 C9 H9A 109.5 . . ?
C8 C9 H9B 109.5 . . ?
C8 C9 H9C 109.5 . . ?
H9A C9 H9B 109.5 . . ?
H9A C9 H9C 109.5 . . ?
H9B C9 H9C 109.5 . . ?
C8 C7 H7A 108.2(13) . . ?
C8 C7 H7B 107.3(14) . . ?
C6 C7 C8 112.25(17) . . ?
C6 C7 H7A 113.6(14) . . ?
C6 C7 H7B 106.6(14) . . ?
H7A C7 H7B 109(2) . . ?
C4 C5 C6 111.62(17) . . ?
C4 C5 H5A 109.8(16) . . ?
C4 C5 H5B 109.5(18) . . ?
C6 C5 H5A 114.6(16) . . ?
C6 C5 H5B 101.6(19) . . ?
H5A C5 H5B 109(2) . . ?
C7 C6 C5 111.07(19) . . ?
C7 C6 H6A 109.4 . . ?
C7 C6 H6B 109.4 . . ?
C5 C6 H6A 109.4 . . ?
C5 C6 H6B 109.4 . . ?
H6A C6 H6B 108.0 . . ?

loop_
_geom_bond_atom_site_label_1
_geom_bond_atom_site_label_2
_geom_bond_distance
_geom_bond_site_symmetry_2
_geom_bond_publ_flag
O2 C1 1.348(2) . ?
O2 C4 1.489(2) . ?
O1 C1 1.204(2) . ?
O3 N1 1.412(2) . ?
O3 C8 1.504(2) . ?
N1 C2 1.275(2) . ?
C2 C3 1.476(3) . ?
C2 C1 1.476(3) . ?
C3 H3 1.0000 . ?
C3 C4 1.538(2) . ?
C3 C8 1.525(3) . ?
C4 H4 1.0000 . ?
C4 C5 1.520(3) . ?
C8 C9 1.508(3) . ?
C8 C7 1.529(3) . ?
C9 H9A 0.9800 . ?
C9 H9B 0.9800 . ?
C9 H9C 0.9800 . ?
C7 C6 1.498(3) . ?
C7 H7A 0.97(3) . ?
C7 H7B 1.05(3) . ?
C5 C6 1.523(3) . ?
C5 H5A 0.93(3) . ?
C5 H5B 0.97(3) . ?
C6 H6A 0.9900 . ?
C6 H6B 0.9900 . ?

loop_
_geom_torsion_atom_site_label_1
_geom_torsion_atom_site_label_2
_geom_torsion_atom_site_label_3
_geom_torsion_atom_site_label_4
_geom_torsion
_geom_torsion_site_symmetry_1
_geom_torsion_site_symmetry_2
_geom_torsion_site_symmetry_3
_geom_torsion_site_symmetry_4
_geom_torsion_publ_flag
O2 C4 C5 C6 -153.01(18) . . . . ?
O3 N1 C2 C3 1.7(2) . . . . ?
O3 N1 C2 C1 164.05(18) . . . . ?
O3 C8 C7 C6 150.01(18) . . . . ?
N1 O3 C8 C3 26.29(17) . . . . ?
N1 O3 C8 C9 146.34(15) . . . . ?
N1 O3 C8 C7 -92.28(17) . . . . ?
N1 C2 C3 C4 141.35(17) . . . . ?
N1 C2 C3 C8 14.7(2) . . . . ?
N1 C2 C1 O2 -151.37(19) . . . . ?
N1 C2 C1 O1 27.1(3) . . . . ?
C2 C3 C4 O2 26.95(17) . . . . ?
C2 C3 C4 C5 -91.21(19) . . . . ?
C2 C3 C8 O3 -22.84(16) . . . . ?
C2 C3 C8 C9 -136.59(16) . . . . ?
C2 C3 C8 C7 91.33(18) . . . . ?
C3 C2 C1 O2 11.9(2) . . . . ?
C3 C2 C1 O1 -169.6(2) . . . . ?
C3 C4 C5 C6 -38.1(3) . . . . ?
C3 C8 C7 C6 39.3(2) . . . . ?
C1 O2 C4 C3 -22.49(19) . . . . ?
C1 O2 C4 C5 98.82(18) . . . . ?
C1 C2 C3 C4 -24.47(18) . . . . ?
C1 C2 C3 C8 -151.11(15) . . . . ?
C4 O2 C1 O1 -171.38(18) . . . . ?
C4 O2 C1 C2 7.2(2) . . . . ?
C4 C3 C8 O3 -132.19(17) . . . . ?
C4 C3 C8 C9 114.1(2) . . . . ?
C4 C3 C8 C7 -18.0(3) . . . . ?
C4 C5 C6 C7 62.3(3) . . . . ?
C8 O3 N1 C2 -18.20(19) . . . . ?
C8 C3 C4 O2 136.01(17) . . . . ?
C8 C3 C4 C5 17.9(3) . . . . ?
C8 C7 C6 C5 -63.0(3) . . . . ?
C9 C8 C7 C6 -93.4(2) . . . . ?
